data_2011820
loop_
_publ_author_name
'Aken, Bas B. van'
'Meetsma, Auke'
'Palstra, Thomas T.M.'

_publ_section_title
;
 Hexagonal YMnO~3~
;
_journal_issue 3
_journal_name_full 'Acta Crystallographica Section C'
_journal_page_first 230
_journal_page_last 232
_journal_paper_doi 10.1107/S0108270100015663
_journal_volume 57
_journal_year 2001
_chemical_formula_moiety 'Mn O3 Y'
_chemical_formula_sum 'Mn O3 Y'
_chemical_formula_weight 191.85
_chemical_name_systematic
;
   Yttrium manganese oxide
;
_space_group_IT_number 185
_symmetry_cell_setting hexagonal
_symmetry_space_group_name_Hall 'P 6c -2'
_symmetry_space_group_name_H-M 'P 63 c m'
_cell_angle_alpha 90
_cell_angle_beta 90
_cell_angle_gamma 120
_cell_formula_units_Z 6
_cell_length_a 6.1387(3)
_cell_length_b 6.1387(3)
_cell_length_c 11.4071(9)
_cell_measurement_reflns_used 22
_cell_measurement_temperature 293
_cell_measurement_theta_max 39.73
_cell_measurement_theta_min 29.82
_cell_volume 372.27(4)
_computing_cell_refinement 'SET4 (de Boer & Duisenberg, 1984)'
_computing_data_collection 'CAD4-UNIX software (Enraf-Nonius, 1994)'
_computing_data_reduction 'HELENA (Spek, 1997)'
_computing_molecular_graphics 'PLATON (Spek, 1994)'
_computing_publication_material 'PLATON (Spek, 1990)'
_computing_structure_refinement 'SHELXL97 (Sheldrick, 1997)'
_computing_structure_solution 'SHELXS97 (Sheldrick, 1997)'
_diffrn_ambient_temperature 293(2)
_diffrn_measured_fraction_theta_full 1.0
_diffrn_measured_fraction_theta_max 1.0
_diffrn_measurement_device_type
;
      Enraf Nonius CAD-4F diffractometer
;
_diffrn_measurement_method \w/2\q
_diffrn_radiation_monochromator 'perpendicular mounted graphite'
_diffrn_radiation_source 'fine focus sealed Philips Mo tube '
_diffrn_radiation_type 'Mo K\a'
_diffrn_radiation_wavelength .71073
_diffrn_reflns_av_R_equivalents .0405
_diffrn_reflns_av_sigmaI/netI .0300
_diffrn_reflns_limit_h_max 11
_diffrn_reflns_limit_h_min 0
_diffrn_reflns_limit_k_max 0
_diffrn_reflns_limit_k_min -11
_diffrn_reflns_limit_l_max 20
_diffrn_reflns_limit_l_min -20
_diffrn_reflns_number 3385
_diffrn_reflns_reduction_process
;
  Intensity data were corrected for Lorentz and polarization effects, scale
  variation, for absorption and reduced to F~o~^2^
;
_diffrn_reflns_theta_full 39.95
_diffrn_reflns_theta_max 39.95
_diffrn_reflns_theta_min 3.57
_diffrn_standards_decay_% 'no decay, variation 0.5'
_diffrn_standards_interval_time 180
_diffrn_standards_number 3
_exptl_absorpt_coefficient_mu 28.07
_exptl_absorpt_correction_T_max .51093
_exptl_absorpt_correction_T_min .05301
_exptl_absorpt_correction_type analytical
_exptl_absorpt_process_details '(Meulenaer & Tompa, 1965)'
_exptl_crystal_colour black
_exptl_crystal_density_diffrn 5.135
_exptl_crystal_density_method 'Not Measured'
_exptl_crystal_description platelet
_exptl_crystal_F_000 528
_exptl_crystal_size_max .150
_exptl_crystal_size_mid .150
_exptl_crystal_size_min .024
_refine_diff_density_max 3.112
_refine_diff_density_min -1.172
_refine_ls_extinction_coef .025(3)
_refine_ls_extinction_method 'SHELXL97 (Sheldrick, 1997)'
_refine_ls_goodness_of_fit_ref 1.117
_refine_ls_hydrogen_treatment none
_refine_ls_matrix_type full
_refine_ls_number_parameters 32
_refine_ls_number_reflns 865
_refine_ls_number_restraints 1
_refine_ls_restrained_S_all 1.116
_refine_ls_R_factor_all .0506
_refine_ls_R_factor_gt .0372
_refine_ls_shift/su_max .000
_refine_ls_shift/su_mean .000
_refine_ls_structure_factor_coef Fsqd
_refine_ls_weighting_details
;
  calc w = 1/[\s^2^(Fo^2^)+(0.0717P)^2^] where P=(Fo^2^+2Fc^2^)/3
;
_refine_ls_weighting_scheme calc
_refine_ls_wR_factor_ref .1065
_reflns_number_gt 658
_reflns_number_total 865
_reflns_threshold_expression I>2\s(I)
_cod_data_source_file sk1421.cif
_cod_data_source_block 290K
_cod_depositor_comments
;
The following automatic conversions were performed:
'_symmetry_cell_setting' value 'Hexagonal' changed to 'hexagonal'
according to '/home/saulius/struct/CIF-dictionaries/cif_core.dic'
dictionary named 'cif_core.dic' version 2.4.1 from 2010-06-29.

Automatic conversion script
Id: cif_fix_enum 1527 2010-12-29 10:47:43Z saulius 

The following automatic conversions were performed:

'_symmetry_cell_setting' value 'Hexagonal' changed to 'hexagonal'
according to /home/saulius/struct/CIF-dictionaries/cif_core.dic
dictionary named 'cif_core.dic' version 2.4.1 from
2010-06-29.

'_exptl_absorpt_correction_type' value 'Analytical'
changed to 'analytical' according to
/home/saulius/struct/CIF-dictionaries/cif_core.dic dictionary named
'cif_core.dic' version 2.4.1 from
2010-06-29.

'_geom_angle_publ_flag' value 'No' changed to 'no'
according to /home/saulius/struct/CIF-dictionaries/cif_core.dic
dictionary named 'cif_core.dic' version 2.4.1 from 2010-06-29 (100
times).

Automatic conversion script
Id: cif_fix_values 1715 2011-07-08 13:25:40Z adriana 
;
_cod_database_code 2011820

loop_
_symmetry_equiv_pos_as_xyz
x,y,z
x-y,x,1/2+z
-y,x-y,z
-x,-y,1/2+z
-x+y,-x,z
y,-x+y,1/2+z
y,x,z
-x+y,y,1/2+z
-x,-x+y,z
-y,-x,1/2+z
x-y,-y,z
x,x-y,1/2+z

loop_
_atom_site_aniso_label
_atom_site_aniso_U_11
_atom_site_aniso_U_22
_atom_site_aniso_U_33
_atom_site_aniso_U_12
_atom_site_aniso_U_13
_atom_site_aniso_U_23
Y1 .0035(3) .0035(3) .0044(4) .0018(2) .0000 .0000
Y2 .0021(2) .0021(2) .0081(3) .00110(10) .0000 .0000
Mn1 .0073(3) .0060(3) .0047(3) .0037(6) .0000(2) .0006(2)
O1 .008(3) .010(2) .0052(16) .0040(13) .0000 -.0012(14)
O2 .005(2) .0038(15) .0060(14) .0023(10) .0000 .0003(12)
O3 .004(2) .004(2) .008(4) .0020(10) .0000 .0000
O4 .008(2) .008(2) .011(3) .0039(10) .0000 .0000

loop_
_atom_site_label
_atom_site_fract_x
_atom_site_fract_y
_atom_site_fract_z
_atom_site_U_iso_or_equiv
_atom_site_thermal_displace_type
_atom_site_occupancy
_atom_site_type_symbol
Y1 .00000 .00000 .27122(12) .0038(2) Uani 1.000 Y
Y2 .33333 .66667 .23041(3) .00410(10) Uani 1.000 Y
Mn1 .00000 .3352(4) -.00312(12) .0058(2) Uani 1.000 Mn
O1 .00000 .3083(12) .1596(7) .0080(13) Uani 1.000 O
O2 .00000 .3587(10) -.1659(6) .0049(10) Uani 1.000 O
O3 .00000 .00000 -.0249(12) .0053(16) Uani 1.000 O
O4 .33333 .66667 .0155(11) .0090(14) Uani 1.000 O

loop_
_atom_type_symbol
_atom_type_description
_atom_type_scat_dispersion_real
_atom_type_scat_dispersion_imag
_atom_type_scat_source
Y Y -2.7962 3.5667 'International Tables Vol C Tables 4.2.6.8 and 6.1.1.4'
O O .0106 .0060 'International Tables Vol C Tables 4.2.6.8 and 6.1.1.4'
Mn Mn .3368 .7283 'International Tables Vol C Tables 4.2.6.8 and 6.1.1.4'

loop_
_geom_angle_atom_site_label_1
_geom_angle_atom_site_label_2
_geom_angle_atom_site_label_3
_geom_angle_site_symmetry_1
_geom_angle_site_symmetry_3
_geom_angle
_geom_angle_publ_flag
O1 Y1 O2 . 2_555 77.20(17) no
O1 Y1 O3 . 2_555 123.93(19) no
O1 Y1 O1 . 3_555 91.9(2) no
O1 Y1 O2 . 4_555 164.1(3) no
O1 Y1 O1 . 5_555 91.9(2) no
O1 Y1 O2 . 6_555 77.2(2) no
O2 Y1 O3 2_555 2_555 71.96(17) no
O1 Y1 O2 3_555 2_555 77.2(2) no
O2 Y1 O2 2_555 4_555 110.86(14) no
O1 Y1 O2 5_555 2_555 164.1(3) no
O2 Y1 O2 2_555 6_555 110.86(19) no
O1 Y1 O3 3_555 2_555 123.9(2) no
O2 Y1 O3 4_555 2_555 71.96(17) no
O1 Y1 O3 5_555 2_555 123.9(2) no
O2 Y1 O3 6_555 2_555 71.96(17) no
O1 Y1 O2 3_555 4_555 77.2(2) no
O1 Y1 O1 3_555 5_555 91.9(2) no
O1 Y1 O2 3_555 6_555 164.1(3) no
O1 Y1 O2 5_555 4_555 77.20(16) no
O2 Y1 O2 4_555 6_555 110.9(2) no
O1 Y1 O2 5_555 6_555 77.2(2) no
O1 Y2 O4 . . 69.2(2) no
O1 Y2 O2 . 2_665 169.8(2) no
O1 Y2 O1 . 3_665 108.1(2) no
O1 Y2 O2 . 4_565 77.1(2) no
O1 Y2 O1 . 5_565 108.1(2) no
O1 Y2 O2 . 6_555 77.6(2) no
Y2 Y2 O1 7_455 . 38.85(13) no
Y2 Y2 O1 7_555 . 86.65(11) no
Y2 Y2 O1 7_565 . 146.85(15) no
O2 Y2 O4 2_665 . 120.94(15) no
O1 Y2 O4 3_665 . 69.2(2) no
O2 Y2 O4 4_565 . 120.94(15) no
O1 Y2 O4 5_565 . 69.21(19) no
O2 Y2 O4 6_555 . 120.94(16) no
Y2 Y2 O4 7_455 . 90.000(10) no
Y2 Y2 O4 7_555 . 90.000(10) no
Y2 Y2 O4 7_565 . 90.000(10) no
O1 Y2 O2 3_665 2_665 77.6(2) no
O2 Y2 O2 2_665 4_565 95.9(2) no
O1 Y2 O2 5_565 2_665 77.1(2) no
O2 Y2 O2 2_665 6_555 95.9(2) no
Y2 Y2 O2 7_455 2_665 135.38(16) no
Y2 Y2 O2 7_555 2_665 93.36(14) no
Y2 Y2 O2 7_565 2_665 39.61(13) no
O1 Y2 O2 3_665 4_565 169.8(3) no
O1 Y2 O1 3_665 5_565 108.1(3) no
O1 Y2 O2 3_665 6_555 77.1(2) no
Y2 Y2 O1 7_455 3_665 146.85(18) no
Y2 Y2 O1 7_555 3_665 38.85(17) no
Y2 Y2 O1 7_565 3_665 86.65(16) no
O1 Y2 O2 5_565 4_565 77.6(2) no
O2 Y2 O2 4_565 6_555 95.9(2) no
Y2 Y2 O2 7_455 4_565 39.61(14) no
Y2 Y2 O2 7_555 4_565 135.38(14) no
Y2 Y2 O2 7_565 4_565 93.36(13) no
O1 Y2 O2 5_565 6_555 169.8(3) no
Y2 Y2 O1 7_455 5_565 86.65(16) no
Y2 Y2 O1 7_555 5_565 146.85(18) no
Y2 Y2 O1 7_565 5_565 38.85(15) no
Y2 Y2 O2 7_455 6_555 93.36(16) no
Y2 Y2 O2 7_555 6_555 39.61(17) no
Y2 Y2 O2 7_565 6_555 135.38(15) no
Y2 Y2 Y2 7_455 7_555 120.000(10) no
Y2 Y2 Y2 7_455 7_565 120.000(10) no
Y2 Y2 Y2 7_555 7_565 120.000(10) no
O1 Mn1 O2 . . 179.4(3) no
O1 Mn1 O3 . . 91.8(4) no
O1 Mn1 O4 . . 86.6(4) no
O1 Mn1 O4 . 7_455 86.6(4) no
O2 Mn1 O3 . . 87.6(4) no
O2 Mn1 O4 . . 93.7(4) no
O2 Mn1 O4 . 7_455 93.7(4) no
O3 Mn1 O4 . . 120.13(16) no
O3 Mn1 O4 . 7_455 120.13(12) no
O4 Mn1 O4 . 7_455 119.49(15) no
Y1 O1 Y2 . . 103.4(3) no
Y1 O1 Mn1 . . 129.0(3) no
Y1 O1 Y2 . 7_455 103.4(3) no
Y2 O1 Mn1 . . 107.9(3) no
Y2 O1 Y2 . 7_455 102.3(3) no
Y2 O1 Mn1 7_455 . 107.9(3) no
Y1 O2 Mn1 2_554 . 103.6(2) no
Y2 O2 Mn1 2_554 . 122.8(2) no
Y2 O2 Mn1 8_554 . 122.8(3) no
Y1 O2 Y2 2_554 2_554 101.5(2) no
Y1 O2 Y2 2_554 8_554 101.5(2) no
Y2 O2 Y2 2_554 8_554 100.8(2) no
Y1 O3 Mn1 2_554 . 96.9(4) no
Mn1 O3 Mn1 . 3_555 118.58(19) no
Mn1 O3 Mn1 . 5_555 118.58(19) no
Y1 O3 Mn1 2_554 3_555 96.9(4) no
Y1 O3 Mn1 2_554 5_555 96.9(4) no
Mn1 O3 Mn1 3_555 5_555 118.58(19) no
Y2 O4 Mn1 . . 95.9(4) no
Y2 O4 Mn1 . 3_665 95.9(4) no
Y2 O4 Mn1 . 5_565 95.9(4) no
Mn1 O4 Mn1 . 3_665 118.94(17) no
Mn1 O4 Mn1 . 5_565 118.94(18) no
Mn1 O4 Mn1 3_665 5_565 118.94(18) no

loop_
_geom_bond_atom_site_label_1
_geom_bond_atom_site_label_2
_geom_bond_site_symmetry_1
_geom_bond_site_symmetry_2
_geom_bond_distance
_geom_bond_publ_flag
Y1 O1 . . 2.281(7) yes
Y1 O2 . 2_555 2.316(6) yes
Y1 O3 . 2_555 2.326(14) yes
Y1 O1 . 3_555 2.281(7) no
Y1 O2 . 4_555 2.316(5) no
Y1 O1 . 5_555 2.281(8) no
Y1 O2 . 6_555 2.316(6) no
Y2 O1 . . 2.275(6) yes
Y2 O2 . . 2.300(4) yes
Y2 O4 . 2_665 2.451(13) yes
Y2 O1 . 3_665 2.275(8) no
Y2 O2 . 4_565 2.300(4) no
Y2 O1 . 5_565 2.275(5) no
Y2 O2 . 6_555 2.300(6) no
Y2 Y2 . 7_455 3.5442(3) yes
Y2 Y2 . 7_555 3.5442(3) no
Y2 Y2 . 7_565 3.5442(3) no
Mn1 O1 . . 1.863(8) yes
Mn1 O2 . . 1.862(7) yes
Mn1 O3 . . 2.073(3) yes
Mn1 O4 . . 2.052(3) yes
Mn1 O4 . 7_455 2.052(4) no

loop_
_geom_torsion_atom_site_label_1
_geom_torsion_atom_site_label_2
_geom_torsion_atom_site_label_3
_geom_torsion_atom_site_label_4
_geom_torsion
_geom_torsion_publ_flag
O4 Y2 O1 Y1 134.7(2) no
O4 Y2 O1 Mn1 -4.45(17) no
O1 Y2 O4 Mn1 3.87(15) no
O3 Mn1 O1 Y1 .0(3) no
O3 Mn1 O1 Y2 125.06(17) no
O4 Mn1 O1 Y1 -120.1(3) no
O4 Mn1 O1 Y2 4.98(19) no
O1 Mn1 O4 Y2 -4.42(17) no
O2 Mn1 O4 Y2 176.13(15) no
O3 Mn1 O4 Y2 -94.5(5) no
